data_1542605
loop_
_publ_author_name
'Jardim, Guilherme A. M.'
'da Silva J\'unior, Eufr\^anio N.'
'Bower, John F.'

_publ_section_title
;
 Overcoming naphthoquinone deactivation: rhodium-catalyzed C-5 selective
 C--H iodination as a gateway to functionalized derivatives
;
_journal_issue 6
_journal_name_full 'Chem. Sci.'
_journal_page_first 3780
_journal_paper_doi 10.1039/C6SC00302H
_journal_volume 7
_journal_year 2016
_chemical_formula_moiety 'C20 H24 Cl4 F6 Rh2'
_chemical_formula_sum 'C20 H24 Cl4 F6 Rh2'
_chemical_formula_weight 726.01
_chemical_name_systematic
;
 ?
;
_space_group_crystal_system trigonal
_space_group_IT_number 148
_space_group_name_Hall '-R 3'
_space_group_name_H-M_alt 'R -3'
_symmetry_space_group_name_Hall '-R 3'
_symmetry_space_group_name_H-M 'R -3 :H'
_atom_sites_solution_hydrogens geom
_atom_sites_solution_primary direct
_audit_creation_date 2015-06-16
_audit_creation_method
;
Olex2 1.2
(compiled 2015.01.26 svn.r3150 for OlexSys, GUI svn.r4998)
;
_audit_update_record
;
2015-12-10 deposited with the CCDC.
2016-02-19 downloaded from the CCDC.
;
_cell_angle_alpha 90
_cell_angle_beta 90
_cell_angle_gamma 120
_cell_formula_units_Z 9
_cell_length_a 28.1638(9)
_cell_length_b 28.1638(9)
_cell_length_c 8.1635(3)
_cell_measurement_reflns_used 2440
_cell_measurement_temperature 100(2)
_cell_measurement_theta_max 25.49
_cell_measurement_theta_min 2.50
_cell_volume 5607.8(3)
_computing_cell_refinement 'SAINT v8.34A (Bruker, 2013)'
_computing_data_reduction 'SAINT v8.34A (Bruker, 2013)'
_computing_molecular_graphics 'Olex2 (Dolomanov et al., 2009)'
_computing_publication_material 'Olex2 (Dolomanov et al., 2009)'
_computing_structure_refinement 'ShelXL (Sheldrick, 2008)'
_computing_structure_solution 'ShelXS (Sheldrick, 2008)'
_diffrn_ambient_temperature 100(2)
_diffrn_detector 'Bruker area detector'
_diffrn_detector_type 'CCD area detector'
_diffrn_measured_fraction_theta_full 0.868
_diffrn_measured_fraction_theta_max 0.889
_diffrn_measurement_device 'Bruker Apex II kappa CCD area detector'
_diffrn_measurement_device_type 'Bruker Apex II kappa CCD area detector'
_diffrn_measurement_method '\f and \w scans'
_diffrn_radiation_monochromator graphite
_diffrn_radiation_type MoK\a
_diffrn_radiation_wavelength 0.71073
_diffrn_reflns_av_R_equivalents 0.0843
_diffrn_reflns_av_unetI/netI 0.1233
_diffrn_reflns_Laue_measured_fraction_full 0.868
_diffrn_reflns_Laue_measured_fraction_max 0.889
_diffrn_reflns_limit_h_max 37
_diffrn_reflns_limit_h_min -37
_diffrn_reflns_limit_k_max 36
_diffrn_reflns_limit_k_min -37
_diffrn_reflns_limit_l_max 8
_diffrn_reflns_limit_l_min -10
_diffrn_reflns_number 13326
_diffrn_reflns_point_group_measured_fraction_full 0.868
_diffrn_reflns_point_group_measured_fraction_max 0.889
_diffrn_reflns_theta_full 26.000
_diffrn_reflns_theta_max 27.949
_diffrn_reflns_theta_min 2.505
_diffrn_source 'fine-focus sealed tube'
_diffrn_standards_number 0
_exptl_absorpt_coefficient_mu 1.805
_exptl_absorpt_correction_T_max 0.7456
_exptl_absorpt_correction_T_min 0.5724
_exptl_absorpt_correction_type multi-scan
_exptl_absorpt_process_details
;
SADABS-2014/4 (Bruker,2014/4) was used for absorption correction.
wR2(int) was 0.1418 before and 0.0785 after correction.
The Ratio of minimum to maximum transmission is 0.7677.
The \l/2 correction factor is 0.00150.
;
_exptl_crystal_colour red
_exptl_crystal_colour_primary red
_exptl_crystal_density_diffrn 1.935
_exptl_crystal_description block
_exptl_crystal_F_000 3204
_exptl_crystal_size_max 0.155
_exptl_crystal_size_mid 0.126
_exptl_crystal_size_min 0.098
_refine_diff_density_max 0.633
_refine_diff_density_min -0.439
_refine_diff_density_rms 0.105
_refine_ls_extinction_method none
_refine_ls_goodness_of_fit_ref 0.611
_refine_ls_hydrogen_treatment constr
_refine_ls_matrix_type full
_refine_ls_number_parameters 149
_refine_ls_number_reflns 2667
_refine_ls_number_restraints 0
_refine_ls_restrained_S_all 0.611
_refine_ls_R_factor_all 0.0544
_refine_ls_R_factor_gt 0.0309
_refine_ls_shift/su_max 0.001
_refine_ls_shift/su_mean 0.000
_refine_ls_structure_factor_coef Fsqd
_refine_ls_weighting_details 'w=1/[\s^2^(Fo^2^)] where P=(Fo^2^+2Fc^2^)/3'
_refine_ls_weighting_scheme calc
_refine_ls_wR_factor_gt 0.0491
_refine_ls_wR_factor_ref 0.0532
_reflns_Friedel_coverage 0.000
_reflns_number_gt 1778
_reflns_number_total 2667
_reflns_threshold_expression 'I > 2\s(I)'
_cod_data_source_file c6sc00302h2.cif
_cod_data_source_block testr1
_cod_depositor_comments 'Adding full bibliography for 1542604--1542615.cif.'
_cod_original_cell_volume 5607.7(4)
_cod_database_code 1542605
_shelxl_version_number 2013-4
_shelx_space_group_comment
;
The symmetry employed for this shelxl refinement is uniquely defined
by the following loop, which should always be used as a source of
symmetry information in preference to the above space-group names.
They are only intended as comments.
;
_olex2_refinement_description
;
1. Fixed Uiso
 At 1.5 times of:
  All C(H,H,H) groups
2.a Idealised Me refined as rotating group:
 C7(H7A,H7B,H7C), C9(H9A,H9B,H9C), C8(H8A,H8B,H8C), C10(H10A,H10B,H10C)
;
_olex2_submission_special_instructions 'No special instructions were received'

loop_
_space_group_symop_operation_xyz
'x, y, z'
'-y, x-y, z'
'-x+y, -x, z'
'x+2/3, y+1/3, z+1/3'
'-y+2/3, x-y+1/3, z+1/3'
'-x+y+2/3, -x+1/3, z+1/3'
'x+1/3, y+2/3, z+2/3'
'-y+1/3, x-y+2/3, z+2/3'
'-x+y+1/3, -x+2/3, z+2/3'
'-x, -y, -z'
'y, -x+y, -z'
'x-y, x, -z'
'-x+2/3, -y+1/3, -z+1/3'
'y+2/3, -x+y+1/3, -z+1/3'
'x-y+2/3, x+1/3, -z+1/3'
'-x+1/3, -y+2/3, -z+2/3'
'y+1/3, -x+y+2/3, -z+2/3'
'x-y+1/3, x+2/3, -z+2/3'

loop_
_atom_site_label
_atom_site_type_symbol
_atom_site_fract_x
_atom_site_fract_y
_atom_site_fract_z
_atom_site_U_iso_or_equiv
_atom_site_adp_type
_atom_site_occupancy
_atom_site_site_symmetry_order
_atom_site_calc_flag
_atom_site_refinement_flags_posn
Rh1 Rh 0.94033(2) 0.47647(2) 0.13046(3) 0.01354(8) Uani 1 1 d .
Cl1 Cl 1.03974(4) 0.53262(4) 0.15371(10) 0.0159(2) Uani 1 1 d .
Cl2 Cl 0.94502(4) 0.39711(4) 0.19822(12) 0.0230(2) Uani 1 1 d .
C7 C 0.87909(18) 0.52375(17) -0.1032(5) 0.0276(10) Uani 1 1 d .
H7A H 0.9145 0.5498 -0.1519 0.041 Uiso 1 1 calc GR
H7B H 0.8561 0.5407 -0.0962 0.041 Uiso 1 1 calc GR
H7C H 0.8608 0.4908 -0.1717 0.041 Uiso 1 1 calc GR
C2 C 0.88786(16) 0.50850(16) 0.0634(5) 0.0176(9) Uani 1 1 d .
C1 C 0.85851(16) 0.45539(17) 0.1438(5) 0.0228(10) Uani 1 1 d .
C4 C 0.92236(16) 0.51532(16) 0.3275(5) 0.0173(9) Uani 1 1 d .
C5 C 0.87841(17) 0.46067(16) 0.3110(5) 0.0222(10) Uani 1 1 d .
C3 C 0.92757(16) 0.54464(15) 0.1778(4) 0.0146(8) Uani 1 1 d .
F2 F 0.81519(12) 0.39984(12) -0.0862(4) 0.0670(10) Uani 1 1 d .
C9 C 0.95765(17) 0.54056(17) 0.4758(4) 0.0252(10) Uani 1 1 d .
H9A H 0.9541 0.5115 0.5495 0.038 Uiso 1 1 calc GR
H9B H 0.9459 0.5635 0.5328 0.038 Uiso 1 1 calc GR
H9C H 0.9960 0.5631 0.4419 0.038 Uiso 1 1 calc GR
C8 C 0.96869(16) 0.60366(16) 0.1484(5) 0.0211(9) Uani 1 1 d .
H8A H 1.0032 0.6128 0.2029 0.032 Uiso 1 1 calc GR
H8B H 0.9548 0.6267 0.1925 0.032 Uiso 1 1 calc GR
H8C H 0.9750 0.6102 0.0304 0.032 Uiso 1 1 calc GR
F1 F 0.80039(13) 0.35982(12) 0.1441(4) 0.0775(11) Uani 1 1 d .
C10 C 0.85807(18) 0.41763(17) 0.4410(5) 0.0347(12) Uani 1 1 d .
H10A H 0.8210 0.4086 0.4741 0.052 Uiso 1 1 calc GR
H10B H 0.8826 0.4313 0.5359 0.052 Uiso 1 1 calc GR
H10C H 0.8572 0.3847 0.3983 0.052 Uiso 1 1 calc GR
C6 C 0.80979(19) 0.4061(2) 0.0751(7) 0.0422(14) Uani 1 1 d .
F3 F 0.76518(11) 0.40900(13) 0.0843(5) 0.0816(12) Uani 1 1 d .

loop_
_atom_site_aniso_label
_atom_site_aniso_U_11
_atom_site_aniso_U_22
_atom_site_aniso_U_33
_atom_site_aniso_U_23
_atom_site_aniso_U_13
_atom_site_aniso_U_12
Rh1 0.01536(17) 0.01249(16) 0.01461(15) 0.00063(13) 0.00108(13) 0.00834(14)
Cl1 0.0168(5) 0.0185(5) 0.0140(5) -0.0014(4) -0.0014(4) 0.0099(4)
Cl2 0.0320(6) 0.0166(5) 0.0251(6) 0.0062(4) 0.0047(5) 0.0156(5)
C7 0.040(3) 0.036(3) 0.022(2) -0.0040(19) -0.007(2) 0.030(2)
C2 0.018(2) 0.025(2) 0.017(2) -0.0038(18) -0.0005(17) 0.0168(19)
C1 0.015(2) 0.020(2) 0.034(3) -0.0066(19) 0.0005(19) 0.0093(18)
C4 0.025(2) 0.020(2) 0.015(2) 0.0014(16) 0.0055(17) 0.0172(19)
C5 0.024(2) 0.022(2) 0.026(2) 0.0044(18) 0.0099(19) 0.015(2)
C3 0.023(2) 0.019(2) 0.0110(19) -0.0004(16) 0.0012(16) 0.0170(19)
F2 0.052(2) 0.055(2) 0.076(2) -0.0370(19) -0.0122(17) 0.0129(18)
C9 0.039(3) 0.032(3) 0.017(2) 0.0024(19) 0.005(2) 0.026(2)
C8 0.025(2) 0.021(2) 0.023(2) 0.0001(18) -0.0015(18) 0.016(2)
F1 0.061(2) 0.0171(17) 0.128(3) 0.0005(18) -0.022(2) -0.0002(16)
C10 0.042(3) 0.027(3) 0.040(3) 0.015(2) 0.026(2) 0.021(2)
C6 0.025(3) 0.026(3) 0.075(4) -0.021(3) 0.003(3) 0.013(2)
F3 0.0240(17) 0.059(2) 0.158(3) -0.057(2) -0.017(2) 0.0177(17)

loop_
_atom_type_symbol
_atom_type_description
_atom_type_scat_dispersion_real
_atom_type_scat_dispersion_imag
_atom_type_scat_source
C C 0.0033 0.0016 'International Tables Vol C Tables 4.2.6.8 and 6.1.1.4'
H H 0.0000 0.0000 'International Tables Vol C Tables 4.2.6.8 and 6.1.1.4'
Cl Cl 0.1484 0.1585 'International Tables Vol C Tables 4.2.6.8 and 6.1.1.4'
F F 0.0171 0.0103 'International Tables Vol C Tables 4.2.6.8 and 6.1.1.4'
Rh Rh -1.1178 0.9187 'International Tables Vol C Tables 4.2.6.8 and 6.1.1.4'

loop_
_geom_angle_atom_site_label_1
_geom_angle_atom_site_label_2
_geom_angle_atom_site_label_3
_geom_angle
_geom_angle_site_symmetry_1
_geom_angle_site_symmetry_3
Cl1 Rh1 Cl1 83.79(3) 10_765 .
Cl2 Rh1 Cl1 90.36(3) . .
Cl2 Rh1 Cl1 89.92(3) . 10_765
C2 Rh1 Cl1 123.66(11) . .
C2 Rh1 Cl1 92.55(10) . 10_765
C2 Rh1 Cl2 145.96(11) . .
C2 Rh1 C5 66.79(14) . .
C2 Rh1 C3 38.53(14) . .
C1 Rh1 Cl1 107.58(12) . 10_765
C1 Rh1 Cl1 158.74(11) . .
C1 Rh1 Cl2 107.19(12) . .
C1 Rh1 C2 40.20(14) . .
C1 Rh1 C4 66.09(15) . .
C1 Rh1 C5 40.19(15) . .
C1 Rh1 C3 65.79(15) . .
C4 Rh1 Cl1 153.65(10) . 10_765
C4 Rh1 Cl1 95.63(11) . .
C4 Rh1 Cl2 116.43(10) . .
C4 Rh1 C2 65.80(14) . .
C4 Rh1 C5 38.58(14) . .
C4 Rh1 C3 39.14(13) . .
C5 Rh1 Cl1 146.89(12) . 10_765
C5 Rh1 Cl1 129.00(12) . .
C5 Rh1 Cl2 93.81(11) . .
C5 Rh1 C3 65.37(14) . .
C3 Rh1 Cl1 93.27(11) . .
C3 Rh1 Cl1 114.51(9) . 10_765
C3 Rh1 Cl2 155.55(10) . .
Rh1 Cl1 Rh1 96.21(3) 10_765 .
H7A C7 H7B 109.5 . .
H7A C7 H7C 109.5 . .
H7B C7 H7C 109.5 . .
C2 C7 H7A 109.5 . .
C2 C7 H7B 109.5 . .
C2 C7 H7C 109.5 . .
C7 C2 Rh1 127.1(3) . .
C1 C2 Rh1 67.1(2) . .
C1 C2 C7 128.3(4) . .
C3 C2 Rh1 70.9(2) . .
C3 C2 C7 125.5(4) . .
C3 C2 C1 106.2(3) . .
C2 C1 Rh1 72.7(2) . .
C2 C1 C6 125.0(4) . .
C5 C1 Rh1 72.8(2) . .
C5 C1 C2 109.1(4) . .
C5 C1 C6 125.2(4) . .
C6 C1 Rh1 128.3(3) . .
C5 C4 Rh1 71.1(2) . .
C5 C4 C3 109.0(3) . .
C5 C4 C9 127.0(4) . .
C3 C4 Rh1 71.0(2) . .
C3 C4 C9 124.0(3) . .
C9 C4 Rh1 125.3(3) . .
C1 C5 Rh1 67.0(2) . .
C1 C5 C10 127.7(4) . .
C4 C5 Rh1 70.3(2) . .
C4 C5 C1 106.4(3) . .
C4 C5 C10 125.9(4) . .
C10 C5 Rh1 126.6(3) . .
C2 C3 Rh1 70.5(2) . .
C2 C3 C4 109.2(3) . .
C2 C3 C8 125.8(3) . .
C4 C3 Rh1 69.9(2) . .
C4 C3 C8 125.0(3) . .
C8 C3 Rh1 125.4(3) . .
C4 C9 H9A 109.5 . .
C4 C9 H9B 109.5 . .
C4 C9 H9C 109.5 . .
H9A C9 H9B 109.5 . .
H9A C9 H9C 109.5 . .
H9B C9 H9C 109.5 . .
C3 C8 H8A 109.5 . .
C3 C8 H8B 109.5 . .
C3 C8 H8C 109.5 . .
H8A C8 H8B 109.5 . .
H8A C8 H8C 109.5 . .
H8B C8 H8C 109.5 . .
C5 C10 H10A 109.5 . .
C5 C10 H10B 109.5 . .
C5 C10 H10C 109.5 . .
H10A C10 H10B 109.5 . .
H10A C10 H10C 109.5 . .
H10B C10 H10C 109.5 . .
F2 C6 C1 112.2(4) . .
F1 C6 C1 113.4(5) . .
F1 C6 F2 105.6(4) . .
F3 C6 C1 112.8(4) . .
F3 C6 F2 103.9(5) . .
F3 C6 F1 108.3(4) . .

loop_
_geom_bond_atom_site_label_1
_geom_bond_atom_site_label_2
_geom_bond_distance
_geom_bond_site_symmetry_2
Rh1 Cl1 2.4302(9) 10_765
Rh1 Cl1 2.4387(10) .
Rh1 Cl2 2.3694(10) .
Rh1 C2 2.152(4) .
Rh1 C1 2.075(4) .
Rh1 C4 2.143(4) .
Rh1 C5 2.153(4) .
Rh1 C3 2.157(4) .
Cl1 Rh1 2.4302(9) 10_765
C7 H7A 0.9800 .
C7 H7B 0.9800 .
C7 H7C 0.9800 .
C7 C2 1.484(5) .
C2 C1 1.454(5) .
C2 C3 1.421(5) .
C1 C5 1.455(5) .
C1 C6 1.490(6) .
C4 C5 1.419(5) .
C4 C3 1.440(5) .
C4 C9 1.501(5) .
C5 C10 1.493(5) .
C3 C8 1.496(5) .
F2 C6 1.347(5) .
C9 H9A 0.9800 .
C9 H9B 0.9800 .
C9 H9C 0.9800 .
C8 H8A 0.9800 .
C8 H8B 0.9800 .
C8 H8C 0.9800 .
F1 C6 1.319(6) .
C10 H10A 0.9800 .
C10 H10B 0.9800 .
C10 H10C 0.9800 .
C6 F3 1.302(5) .

loop_
_geom_torsion_atom_site_label_1
_geom_torsion_atom_site_label_2
_geom_torsion_atom_site_label_3
_geom_torsion_atom_site_label_4
_geom_torsion
Rh1 C2 C1 C5 64.2(3)
Rh1 C2 C1 C6 -125.1(4)
Rh1 C2 C3 C4 -59.4(3)
Rh1 C2 C3 C8 120.2(4)
Rh1 C1 C5 C4 59.6(3)
Rh1 C1 C5 C10 -119.5(4)
Rh1 C1 C6 F2 -53.7(6)
Rh1 C1 C6 F1 65.8(6)
Rh1 C1 C6 F3 -170.6(3)
Rh1 C4 C5 C1 -57.5(3)
Rh1 C4 C5 C10 121.6(4)
Rh1 C4 C3 C2 59.8(3)
Rh1 C4 C3 C8 -119.8(4)
C7 C2 C1 Rh1 120.0(4)
C7 C2 C1 C5 -175.8(4)
C7 C2 C1 C6 -5.0(6)
C7 C2 C3 Rh1 -122.5(4)
C7 C2 C3 C4 178.1(3)
C7 C2 C3 C8 -2.3(6)
C2 C1 C5 Rh1 -64.1(3)
C2 C1 C5 C4 -4.5(4)
C2 C1 C5 C10 176.4(4)
C2 C1 C6 F2 41.5(6)
C2 C1 C6 F1 161.1(4)
C2 C1 C6 F3 -75.4(6)
C1 C2 C3 Rh1 58.0(2)
C1 C2 C3 C4 -1.4(4)
C1 C2 C3 C8 178.2(4)
C5 C1 C6 F2 -149.2(4)
C5 C1 C6 F1 -29.7(6)
C5 C1 C6 F3 93.9(6)
C5 C4 C3 Rh1 -61.2(3)
C5 C4 C3 C2 -1.4(4)
C5 C4 C3 C8 179.0(3)
C3 C2 C1 Rh1 -60.5(2)
C3 C2 C1 C5 3.6(4)
C3 C2 C1 C6 174.4(4)
C3 C4 C5 Rh1 61.1(3)
C3 C4 C5 C1 3.6(4)
C3 C4 C5 C10 -177.3(3)
C9 C4 C5 Rh1 -120.4(4)
C9 C4 C5 C1 -177.9(4)
C9 C4 C5 C10 1.2(6)
C9 C4 C3 Rh1 120.3(4)
C9 C4 C3 C2 -179.9(3)
C9 C4 C3 C8 0.5(6)
C6 C1 C5 Rh1 125.1(4)
C6 C1 C5 C4 -175.2(4)
C6 C1 C5 C10 5.7(6)
